data_7247245
loop_
_publ_author_name
'Luciani, Lorenzo'
'Sargentoni, Nicola'
'Graiff, Claudia'
'Monge, Miguel'
'Rodr\'iguez-Castillo, Mar\'ia'
'L\'opez-de-Luzuriaga, Jos\'e M.'
'Galassi, Rossana'

_publ_section_title
;
 Mechanochemical preparation of strongly emissive monosubstituted
 triarylphosphane gold(i) compounds activated by hydrogen bonding driven
 aggregations
;
_journal_issue 36
_journal_name_full 'RSC Advances'
_journal_page_first 25425
_journal_page_last 25436
_journal_paper_doi 10.1039/D3RA03681B
_journal_volume 13
_journal_year 2023
_chemical_formula_sum 'C72 H46 Au B F24 O4 P2'
_chemical_formula_weight 1700.80
_space_group_crystal_system monoclinic
_space_group_IT_number 14
_space_group_name_Hall '-P 2ybc'
_space_group_name_H-M_alt 'P 1 21/c 1'
_atom_sites_solution_hydrogens geom
_audit_creation_method SHELXL-2014/7
_audit_update_record
;
2023-05-24 deposited with the CCDC.	2023-08-01 downloaded from the CCDC.
;
_cell_angle_alpha 90
_cell_angle_beta 106.237(7)
_cell_angle_gamma 90
_cell_formula_units_Z 4
_cell_length_a 24.900(6)
_cell_length_b 16.943(3)
_cell_length_c 17.711(5)
_cell_measurement_reflns_used 999
_cell_measurement_temperature 295(2)
_cell_measurement_theta_max 19
_cell_measurement_theta_min 4
_cell_volume 7174(3)
_computing_cell_refinement 'APEX-II (2008)'
_computing_data_collection 'APEX-II (2008)'
_computing_data_reduction 'SAINT (2008)'
_computing_molecular_graphics 'Mercury CSD 3.5'
_computing_publication_material 'PARST M. Nardelli, J.Appl.Crystallogr.1995,28,659'
_computing_structure_refinement 'SHELXL-2014/7 (Sheldrick, 2014)'
_computing_structure_solution 'SHELXS-97 (Sheldrick, 2008)'
_diffrn_ambient_temperature 295(2)
_diffrn_measured_fraction_theta_full 1.000
_diffrn_measured_fraction_theta_max 0.995
_diffrn_measurement_device_type 'Bruker APEX II'
_diffrn_measurement_method omega-scan
_diffrn_radiation_type MoK\a
_diffrn_radiation_wavelength 0.71073
_diffrn_reflns_av_R_equivalents 0.0928
_diffrn_reflns_av_unetI/netI 0.0678
_diffrn_reflns_Laue_measured_fraction_full 1.000
_diffrn_reflns_Laue_measured_fraction_max 0.995
_diffrn_reflns_limit_h_max 32
_diffrn_reflns_limit_h_min -32
_diffrn_reflns_limit_k_max 21
_diffrn_reflns_limit_k_min -21
_diffrn_reflns_limit_l_max 23
_diffrn_reflns_limit_l_min -22
_diffrn_reflns_number 95422
_diffrn_reflns_point_group_measured_fraction_full 1.000
_diffrn_reflns_point_group_measured_fraction_max 0.995
_diffrn_reflns_theta_full 25.242
_diffrn_reflns_theta_max 27.580
_diffrn_reflns_theta_min 0.852
_diffrn_source 'fine-focus sealed tube'
_exptl_absorpt_coefficient_mu 2.205
_exptl_absorpt_correction_T_max 0.7455
_exptl_absorpt_correction_T_min 0.6585
_exptl_absorpt_correction_type multi-scan
_exptl_absorpt_process_details 'Bruker APEX II SADABS, 2008'
_exptl_crystal_density_diffrn 1.575
_exptl_crystal_density_meas ?
_exptl_crystal_description prism
_exptl_crystal_F_000 3360
_exptl_crystal_size_max 0.18
_exptl_crystal_size_mid 0.17
_exptl_crystal_size_min 0.15
_refine_diff_density_max 0.867
_refine_diff_density_min -0.637
_refine_diff_density_rms 0.085
_refine_ls_extinction_method none
_refine_ls_goodness_of_fit_ref 1.018
_refine_ls_hydrogen_treatment constr
_refine_ls_matrix_type full
_refine_ls_number_parameters 939
_refine_ls_number_reflns 16509
_refine_ls_number_restraints 0
_refine_ls_restrained_S_all 1.018
_refine_ls_R_factor_all 0.1107
_refine_ls_R_factor_gt 0.0523
_refine_ls_shift/su_max 0.002
_refine_ls_shift/su_mean 0.000
_refine_ls_structure_factor_coef Fsqd
_refine_ls_weighting_details 'w=1/[\s^2^(Fo^2^)+(0.0686P)^2^+3.3003P] where P=(Fo^2^+2Fc^2^)/3'
_refine_ls_weighting_scheme calc
_refine_ls_wR_factor_gt 0.1259
_refine_ls_wR_factor_ref 0.1524
_reflns_Friedel_coverage 0.000
_reflns_number_gt 9188
_reflns_number_total 16509
_reflns_threshold_expression 'I > 2\s(I)'
_cod_data_source_file d3ra03681b2.cif
_cod_data_source_block shelx
_cod_depositor_comments
;
The following automatic conversions were performed:

data item '_exptl_crystal_density_meas' value 'not measured' was
changed to '?' -- the value is perceived as not measured.

Automatic conversion script
Id: cif_fix_values 8170 2020-07-09 18:12:32Z antanas 
;
_cod_original_sg_symbol_H-M 'P 21/c'
_cod_database_code 7247245
_shelx_shelxl_version_number 2014/7
_shelx_space_group_comment
;
The symmetry employed for this shelxl refinement is uniquely defined
by the following loop, which should always be used as a source of
symmetry information in preference to the above space-group names.
They are only intended as comments.
;

loop_
_space_group_symop_operation_xyz
'x, y, z'
'-x, y+1/2, -z+1/2'
'-x, -y, -z'
'x, -y-1/2, z-1/2'

loop_
_atom_site_label
_atom_site_type_symbol
_atom_site_fract_x
_atom_site_fract_y
_atom_site_fract_z
_atom_site_U_iso_or_equiv
_atom_site_adp_type
_atom_site_occupancy
_atom_site_site_symmetry_order
_atom_site_calc_flag
_atom_site_refinement_flags_posn
_atom_site_refinement_flags_adp
_atom_site_refinement_flags_occupancy
_atom_site_disorder_assembly
_atom_site_disorder_group
C1 C 0.6116(2) 0.5851(4) 1.0962(3) 0.0566(14) Uani 1 1 d . . . . .
C2 C 0.6294(3) 0.6557(4) 1.1326(4) 0.081(2) Uani 1 1 d . . . . .
H2 H 0.6595 0.6820 1.1226 0.097 Uiso 1 1 calc R U . . .
C3 C 0.6028(3) 0.6879(5) 1.1839(5) 0.103(3) Uani 1 1 d . . . . .
H3 H 0.6141 0.7367 1.2070 0.124 Uiso 1 1 calc R U . . .
C4 C 0.5596(3) 0.6479(6) 1.2009(5) 0.090(2) Uani 1 1 d . . . . .
H4 H 0.5419 0.6689 1.2361 0.108 Uiso 1 1 calc R U . . .
C5 C 0.5435(3) 0.5783(5) 1.1661(5) 0.082(2) Uani 1 1 d . . . . .
H5 H 0.5139 0.5516 1.1772 0.098 Uiso 1 1 calc R U . . .
C6 C 0.5689(2) 0.5458(4) 1.1153(4) 0.0698(17) Uani 1 1 d . . . . .
H6 H 0.5574 0.4967 1.0932 0.084 Uiso 1 1 calc R U . . .
C7 C 0.6101(3) 0.5782(4) 0.9300(4) 0.0663(16) Uani 1 1 d . . . . .
C8 C 0.5587(3) 0.6148(4) 0.9132(5) 0.085(2) Uani 1 1 d . . . . .
H8 H 0.5428 0.6270 0.9534 0.102 Uiso 1 1 calc R U . . .
C9 C 0.5308(4) 0.6337(5) 0.8356(6) 0.107(3) Uani 1 1 d . . . . .
H9 H 0.4961 0.6584 0.8241 0.128 Uiso 1 1 calc R U . . .
C10 C 0.5533(5) 0.6165(6) 0.7782(6) 0.103(3) Uani 1 1 d . . . . .
C11 C 0.6041(5) 0.5814(5) 0.7932(5) 0.108(3) Uani 1 1 d . . . . .
H11 H 0.6190 0.5695 0.7518 0.129 Uiso 1 1 calc R U . . .
C12 C 0.6347(4) 0.5627(5) 0.8712(4) 0.094(2) Uani 1 1 d . . . . .
H12 H 0.6703 0.5407 0.8823 0.113 Uiso 1 1 calc R U . . .
C13 C 0.6371(3) 0.4404(4) 1.0287(4) 0.0602(15) Uani 1 1 d . . . . .
C14 C 0.6669(3) 0.3971(4) 1.0919(5) 0.087(2) Uani 1 1 d . . . . .
H14 H 0.6925 0.4222 1.1334 0.105 Uiso 1 1 calc R U . . .
C15 C 0.6593(4) 0.3164(5) 1.0947(5) 0.107(3) Uani 1 1 d . . . . .
H15 H 0.6787 0.2878 1.1387 0.129 Uiso 1 1 calc R U . . .
C16 C 0.6236(5) 0.2790(5) 1.0329(6) 0.116(3) Uani 1 1 d . . . . .
H16 H 0.6197 0.2244 1.0341 0.139 Uiso 1 1 calc R U . . .
C17 C 0.5935(4) 0.3205(5) 0.9693(5) 0.115(3) Uani 1 1 d . . . . .
H17 H 0.5687 0.2944 0.9276 0.139 Uiso 1 1 calc R U . . .
C18 C 0.5998(3) 0.4017(4) 0.9669(5) 0.090(2) Uani 1 1 d . . . . .
H18 H 0.5789 0.4303 0.9238 0.108 Uiso 1 1 calc R U . . .
C19 C 0.8675(2) 0.5505(3) 1.0353(3) 0.0502(13) Uani 1 1 d . . . . .
C20 C 0.9135(2) 0.5068(4) 1.0728(3) 0.0639(16) Uani 1 1 d . . . . .
H20 H 0.9287 0.5116 1.1269 0.077 Uiso 1 1 calc R U . . .
C21 C 0.9376(2) 0.4554(4) 1.0305(4) 0.0633(15) Uani 1 1 d . . . . .
H21 H 0.9687 0.4256 1.0563 0.076 Uiso 1 1 calc R U . . .
C22 C 0.9154(2) 0.4485(3) 0.9506(3) 0.0547(14) Uani 1 1 d . . . . .
C23 C 0.8695(3) 0.4937(4) 0.9121(4) 0.0699(17) Uani 1 1 d . . . . .
H23 H 0.8548 0.4901 0.8579 0.084 Uiso 1 1 calc R U . . .
C24 C 0.8462(3) 0.5438(4) 0.9549(4) 0.0705(17) Uani 1 1 d . . . . .
H24 H 0.8153 0.5739 0.9290 0.085 Uiso 1 1 calc R U . . .
C25 C 0.8690(3) 0.6086(4) 1.1896(3) 0.0588(15) Uani 1 1 d . . . . .
C26 C 0.8522(4) 0.5513(5) 1.2324(4) 0.093(2) Uani 1 1 d . . . . .
H26 H 0.8201 0.5223 1.2096 0.111 Uiso 1 1 calc R U . . .
C27 C 0.8825(5) 0.5360(5) 1.3092(5) 0.115(3) Uani 1 1 d . . . . .
H27 H 0.8717 0.4956 1.3374 0.138 Uiso 1 1 calc R U . . .
C28 C 0.9286(5) 0.5812(6) 1.3433(5) 0.110(3) Uani 1 1 d . . . . .
H28 H 0.9494 0.5713 1.3948 0.132 Uiso 1 1 calc R U . . .
C29 C 0.9443(3) 0.6412(6) 1.3014(5) 0.101(3) Uani 1 1 d . . . . .
H29 H 0.9747 0.6732 1.3251 0.121 Uiso 1 1 calc R U . . .
C30 C 0.9148(3) 0.6534(5) 1.2251(4) 0.082(2) Uani 1 1 d . . . . .
H30 H 0.9261 0.6929 1.1964 0.098 Uiso 1 1 calc R U . . .
C31 C 0.8460(2) 0.7143(3) 1.0539(3) 0.0538(13) Uani 1 1 d . . . . .
C32 C 0.8955(3) 0.7301(4) 1.0361(4) 0.0739(18) Uani 1 1 d . . . . .
H32 H 0.9220 0.6904 1.0407 0.089 Uiso 1 1 calc R U . . .
C33 C 0.9057(3) 0.8035(5) 1.0118(5) 0.094(2) Uani 1 1 d . . . . .
H33 H 0.9394 0.8136 1.0006 0.113 Uiso 1 1 calc R U . . .
C34 C 0.8675(3) 0.8621(4) 1.0037(4) 0.088(2) Uani 1 1 d . . . . .
H34 H 0.8750 0.9121 0.9875 0.106 Uiso 1 1 calc R U . . .
C35 C 0.8180(3) 0.8473(4) 1.0195(4) 0.085(2) Uani 1 1 d . . . . .
H35 H 0.7914 0.8871 1.0132 0.103 Uiso 1 1 calc R U . . .
C36 C 0.8070(3) 0.7733(4) 1.0451(4) 0.0683(17) Uani 1 1 d . . . . .
H36 H 0.7732 0.7637 1.0562 0.082 Uiso 1 1 calc R U . . .
C37 C 0.9415(3) 0.3912(4) 0.9081(4) 0.0653(16) Uani 1 1 d . . . . .
C38 C 0.9363(4) 0.3285(6) 0.7887(5) 0.130(4) Uani 1 1 d . . . . .
H38A H 0.9700 0.3504 0.7811 0.195 Uiso 1 1 calc R U . . .
H38B H 0.9097 0.3195 0.7386 0.195 Uiso 1 1 calc R U . . .
H38C H 0.9447 0.2795 0.8166 0.195 Uiso 1 1 calc R U . . .
C39 C 0.5230(7) 0.6346(8) 0.6912(9) 0.154(5) Uani 1 1 d . . . . .
C40 C 0.5091(9) 0.6175(10) 0.5618(6) 0.313(13) Uani 1 1 d . . . . .
H40A H 0.4784 0.5809 0.5505 0.469 Uiso 1 1 calc R U . . .
H40B H 0.5310 0.6092 0.5256 0.469 Uiso 1 1 calc R U . . .
H40C H 0.4949 0.6704 0.5566 0.469 Uiso 1 1 calc R U . . .
C41 C 0.2828(2) 0.5854(3) 0.3199(3) 0.0528(13) Uani 1 1 d . . . . .
C42 C 0.3403(2) 0.5930(3) 0.3440(3) 0.0552(14) Uani 1 1 d . . . . .
H42 H 0.3595 0.5779 0.3948 0.066 Uiso 1 1 calc R U . . .
C43 C 0.3705(3) 0.6226(4) 0.2949(4) 0.0622(15) Uani 1 1 d . . . . .
C44 C 0.3430(3) 0.6465(4) 0.2198(4) 0.0760(19) Uani 1 1 d . . . . .
H44 H 0.3630 0.6674 0.1872 0.091 Uiso 1 1 calc R U . . .
C45 C 0.2861(3) 0.6392(4) 0.1934(3) 0.0684(17) Uani 1 1 d . . . . .
C46 C 0.2571(3) 0.6084(4) 0.2433(4) 0.0635(16) Uani 1 1 d . . . . .
H46 H 0.2185 0.6029 0.2242 0.076 Uiso 1 1 calc R U . . .
C47 C 0.4318(3) 0.6290(6) 0.3220(5) 0.093(2) Uani 1 1 d . . . . .
C48 C 0.2548(4) 0.6617(7) 0.1114(5) 0.107(3) Uani 1 1 d . . . . .
C49 C 0.2053(2) 0.6232(3) 0.3928(3) 0.0533(13) Uani 1 1 d . . . . .
C50 C 0.1707(3) 0.6100(4) 0.4429(3) 0.0654(16) Uani 1 1 d . . . . .
H50 H 0.1716 0.5608 0.4664 0.078 Uiso 1 1 calc R U . . .
C51 C 0.1358(3) 0.6671(4) 0.4582(4) 0.0687(17) Uani 1 1 d . . . . .
C52 C 0.1339(3) 0.7407(4) 0.4261(4) 0.0755(18) Uani 1 1 d . . . . .
H52 H 0.1107 0.7794 0.4372 0.091 Uiso 1 1 calc R U . . .
C53 C 0.1663(3) 0.7567(4) 0.3774(3) 0.0644(15) Uani 1 1 d . . . . .
C54 C 0.2015(2) 0.6981(3) 0.3620(3) 0.0593(15) Uani 1 1 d . . . . .
H54 H 0.2235 0.7106 0.3290 0.071 Uiso 1 1 calc R U . . .
C55 C 0.1647(4) 0.8363(5) 0.3423(5) 0.093(2) Uani 1 1 d . . . . .
C56 C 0.1005(5) 0.6473(6) 0.5110(7) 0.110(3) Uani 1 1 d . . . . .
C57 C 0.2059(2) 0.4807(3) 0.3253(3) 0.0490(13) Uani 1 1 d . . . . .
C58 C 0.2294(3) 0.4210(3) 0.2903(3) 0.0588(14) Uani 1 1 d . . . . .
H58 H 0.2674 0.4238 0.2944 0.071 Uiso 1 1 calc R U . . .
C59 C 0.1993(3) 0.3576(4) 0.2497(4) 0.0661(16) Uani 1 1 d . . . . .
C60 C 0.1427(3) 0.3524(4) 0.2401(4) 0.0771(19) Uani 1 1 d . . . . .
H60 H 0.1221 0.3099 0.2137 0.093 Uiso 1 1 calc R U . . .
C61 C 0.1173(3) 0.4115(4) 0.2707(4) 0.0660(16) Uani 1 1 d . . . . .
C62 C 0.1477(2) 0.4724(4) 0.3118(3) 0.0609(15) Uani 1 1 d . . . . .
H62 H 0.1289 0.5108 0.3322 0.073 Uiso 1 1 calc R U . . .
C63 C 0.0568(3) 0.4100(6) 0.2590(7) 0.102(3) Uani 1 1 d . . . . .
C64 C 0.2277(4) 0.2948(5) 0.2189(5) 0.089(2) Uani 1 1 d . . . . .
C65 C 0.2845(2) 0.5187(3) 0.4593(3) 0.0519(13) Uani 1 1 d . . . . .
C66 C 0.3093(2) 0.4442(4) 0.4703(3) 0.0625(15) Uani 1 1 d . . . . .
H66 H 0.3039 0.4118 0.4264 0.075 Uiso 1 1 calc R U . . .
C67 C 0.3411(3) 0.4150(4) 0.5409(4) 0.0722(18) Uani 1 1 d . . . . .
C68 C 0.3509(3) 0.4616(5) 0.6066(4) 0.095(2) Uani 1 1 d . . . . .
H68 H 0.3726 0.4433 0.6550 0.114 Uiso 1 1 calc R U . . .
C69 C 0.3279(4) 0.5356(5) 0.5995(4) 0.108(3) Uani 1 1 d . . . . .
C70 C 0.2968(3) 0.5643(4) 0.5268(4) 0.085(2) Uani 1 1 d . . . . .
H70 H 0.2838 0.6160 0.5235 0.102 Uiso 1 1 calc R U . . .
C71 C 0.3627(5) 0.3342(7) 0.5456(6) 0.123(4) Uani 1 1 d . . . . .
C72 C 0.3396(9) 0.5888(9) 0.6737(8) 0.205(9) Uani 1 1 d . . . . .
Au Au 0.73967(2) 0.58345(2) 1.05912(2) 0.05926(10) Uani 1 1 d . . . . .
B B 0.2446(3) 0.5519(4) 0.3749(4) 0.0568(16) Uani 1 1 d . . . . .
F1 F 0.4141(3) 0.3280(4) 0.5881(5) 0.189(3) Uani 1 1 d . . . . .
F2 F 0.3415(5) 0.2896(5) 0.5937(8) 0.257(5) Uani 1 1 d . . . . .
F3 F 0.3533(4) 0.2949(4) 0.4880(4) 0.253(6) Uani 1 1 d . . . . .
F4 F 0.2545(4) 0.2485(5) 0.2688(4) 0.249(5) Uani 1 1 d . . . . .
F5 F 0.2627(4) 0.3185(4) 0.1847(7) 0.234(5) Uani 1 1 d . . . . .
F6 F 0.1973(3) 0.2512(4) 0.1666(4) 0.188(3) Uani 1 1 d . . . . .
F7 F 0.0323(3) 0.3480(5) 0.2363(10) 0.335(9) Uani 1 1 d . . . . .
F8 F 0.0292(2) 0.4591(6) 0.2158(6) 0.217(4) Uani 1 1 d . . . . .
F9 F 0.0408(3) 0.4227(8) 0.3172(5) 0.276(7) Uani 1 1 d . . . . .
F10 F 0.2044(3) 0.6801(5) 0.1008(3) 0.185(3) Uani 1 1 d . . . . .
F11 F 0.2519(3) 0.5979(5) 0.0624(3) 0.172(3) Uani 1 1 d . . . . .
F12 F 0.2802(3) 0.7127(4) 0.0794(3) 0.170(3) Uani 1 1 d . . . . .
F13 F 0.4502(3) 0.6966(5) 0.3343(8) 0.269(6) Uani 1 1 d . . . . .
F14 F 0.4578(2) 0.5989(6) 0.2784(4) 0.211(4) Uani 1 1 d . . . . .
F15 F 0.4543(2) 0.5963(7) 0.3877(5) 0.228(5) Uani 1 1 d . . . . .
F16 F 0.1893(3) 0.8411(3) 0.2862(4) 0.160(3) Uani 1 1 d . . . . .
F17 F 0.1880(3) 0.8924(3) 0.3926(3) 0.134(2) Uani 1 1 d . . . . .
F18 F 0.1129(2) 0.8610(3) 0.3109(4) 0.144(2) Uani 1 1 d . . . . .
F19 F 0.1232(4) 0.6544(8) 0.5816(4) 0.258(6) Uani 1 1 d . . . . .
F20 F 0.0815(4) 0.5792(4) 0.5051(6) 0.203(4) Uani 1 1 d . . . . .
F21 F 0.0565(4) 0.6893(5) 0.5001(6) 0.248(5) Uani 1 1 d . . . . .
F22 F 0.3804(5) 0.5698(5) 0.7276(4) 0.262(6) Uani 1 1 d . . . . .
F23 F 0.2924(8) 0.5816(14) 0.6956(9) 0.438(15) Uani 1 1 d . . . . .
F24 F 0.3457(7) 0.6550(6) 0.6606(6) 0.391(12) Uani 1 1 d . . . . .
O1 O 0.9836(2) 0.3566(3) 0.9379(3) 0.1031(17) Uani 1 1 d . . . . .
O2 O 0.9129(2) 0.3832(3) 0.8339(3) 0.0939(15) Uani 1 1 d . . . . .
O3 O 0.4809(5) 0.6779(7) 0.6800(5) 0.201(4) Uani 1 1 d . . . . .
O4 O 0.5451(7) 0.6046(6) 0.6444(5) 0.240(7) Uani 1 1 d . . . . .
P1 P 0.64725(6) 0.54566(10) 1.02880(9) 0.0562(4) Uani 1 1 d . . . . .
P2 P 0.83267(6) 0.61755(9) 1.08628(9) 0.0526(4) Uani 1 1 d . . . . .

loop_
_atom_site_aniso_label
_atom_site_aniso_U_11
_atom_site_aniso_U_22
_atom_site_aniso_U_33
_atom_site_aniso_U_23
_atom_site_aniso_U_13
_atom_site_aniso_U_12
C1 0.041(3) 0.073(4) 0.055(3) 0.005(3) 0.013(3) 0.003(3)
C2 0.080(5) 0.075(5) 0.101(5) -0.010(4) 0.049(4) -0.015(4)
C3 0.104(6) 0.088(5) 0.133(7) -0.037(5) 0.058(6) -0.023(5)
C4 0.075(5) 0.120(7) 0.086(5) 0.006(5) 0.041(4) 0.019(5)
C5 0.061(4) 0.102(6) 0.092(5) 0.008(4) 0.036(4) -0.003(4)
C6 0.054(4) 0.080(4) 0.080(5) -0.004(4) 0.027(3) -0.008(3)
C7 0.076(4) 0.061(4) 0.059(4) 0.001(3) 0.014(3) -0.010(3)
C8 0.094(6) 0.078(5) 0.080(5) 0.010(4) 0.019(4) 0.003(4)
C9 0.114(7) 0.089(6) 0.100(7) 0.014(5) 0.000(6) 0.007(5)
C10 0.123(8) 0.082(6) 0.088(7) 0.011(5) 0.002(6) -0.023(6)
C11 0.163(10) 0.096(6) 0.072(6) -0.007(5) 0.047(6) -0.025(6)
C12 0.121(7) 0.107(6) 0.059(5) 0.006(4) 0.032(5) 0.003(5)
C13 0.060(4) 0.065(4) 0.058(4) 0.001(3) 0.020(3) 0.005(3)
C14 0.088(5) 0.080(5) 0.085(5) 0.013(4) 0.007(4) 0.006(4)
C15 0.119(7) 0.085(6) 0.105(7) 0.030(5) 0.008(6) 0.021(5)
C16 0.158(9) 0.064(5) 0.130(8) 0.018(5) 0.046(7) -0.008(5)
C17 0.160(9) 0.080(6) 0.089(6) 0.004(5) 0.005(6) -0.040(6)
C18 0.101(6) 0.063(5) 0.091(5) 0.006(4) 0.002(5) -0.017(4)
C19 0.047(3) 0.057(3) 0.048(3) 0.002(3) 0.016(3) 0.003(3)
C20 0.051(3) 0.087(4) 0.047(3) 0.005(3) 0.004(3) 0.013(3)
C21 0.047(3) 0.077(4) 0.064(4) 0.001(3) 0.011(3) 0.017(3)
C22 0.048(3) 0.061(3) 0.056(4) -0.007(3) 0.016(3) -0.001(3)
C23 0.072(4) 0.090(5) 0.048(3) -0.005(3) 0.017(3) 0.020(4)
C24 0.063(4) 0.089(5) 0.055(4) 0.010(3) 0.009(3) 0.030(3)
C25 0.066(4) 0.063(4) 0.050(3) -0.004(3) 0.020(3) 0.004(3)
C26 0.142(7) 0.080(5) 0.058(5) -0.004(4) 0.030(5) -0.027(5)
C27 0.185(10) 0.099(7) 0.063(5) 0.017(5) 0.036(6) -0.008(7)
C28 0.130(8) 0.135(8) 0.059(5) 0.003(5) 0.017(5) 0.031(6)
C29 0.087(6) 0.146(8) 0.064(5) -0.003(5) 0.011(4) -0.003(5)
C30 0.069(4) 0.109(6) 0.062(4) 0.010(4) 0.008(4) -0.009(4)
C31 0.049(3) 0.061(3) 0.052(3) 0.001(3) 0.017(3) -0.002(3)
C32 0.061(4) 0.075(4) 0.094(5) 0.021(4) 0.037(4) 0.013(3)
C33 0.083(5) 0.090(6) 0.128(7) 0.024(5) 0.059(5) 0.000(4)
C34 0.107(6) 0.072(5) 0.097(6) 0.014(4) 0.047(5) -0.001(4)
C35 0.100(6) 0.064(4) 0.097(5) 0.002(4) 0.037(5) 0.019(4)
C36 0.063(4) 0.071(4) 0.077(4) 0.001(3) 0.029(3) 0.015(3)
C37 0.047(4) 0.079(4) 0.069(4) -0.010(3) 0.015(3) -0.001(3)
C38 0.117(7) 0.171(9) 0.097(6) -0.063(6) 0.023(5) 0.033(7)
C39 0.193(14) 0.107(9) 0.125(11) 0.043(8) -0.014(10) 0.015(8)
C40 0.55(4) 0.269(17) 0.046(6) 0.021(8) -0.046(12) 0.07(2)
C41 0.055(3) 0.059(3) 0.045(3) -0.001(3) 0.017(3) 0.005(3)
C42 0.060(4) 0.059(4) 0.050(3) -0.004(3) 0.021(3) -0.003(3)
C43 0.058(4) 0.072(4) 0.062(4) -0.004(3) 0.026(3) -0.006(3)
C44 0.098(6) 0.081(5) 0.059(4) 0.007(3) 0.040(4) -0.005(4)
C45 0.081(5) 0.078(4) 0.049(4) 0.008(3) 0.023(3) -0.007(4)
C46 0.059(4) 0.074(4) 0.058(4) 0.001(3) 0.017(3) 0.000(3)
C47 0.074(5) 0.140(8) 0.074(5) -0.006(5) 0.036(5) -0.033(5)
C48 0.124(8) 0.140(8) 0.059(5) 0.034(5) 0.028(5) 0.013(6)
C49 0.055(3) 0.055(3) 0.048(3) 0.003(3) 0.012(3) 0.001(3)
C50 0.077(4) 0.069(4) 0.054(4) 0.005(3) 0.025(3) 0.006(3)
C51 0.071(4) 0.082(5) 0.058(4) -0.005(3) 0.027(3) 0.006(3)
C52 0.088(5) 0.079(5) 0.063(4) -0.003(4) 0.025(4) 0.022(4)
C53 0.078(4) 0.058(4) 0.054(4) 0.001(3) 0.015(3) 0.012(3)
C54 0.068(4) 0.059(4) 0.054(3) -0.004(3) 0.022(3) 0.003(3)
C55 0.120(7) 0.075(5) 0.085(6) 0.010(4) 0.032(5) 0.028(5)
C56 0.132(8) 0.110(7) 0.123(8) -0.019(6) 0.095(7) 0.002(6)
C57 0.051(3) 0.053(3) 0.042(3) 0.008(2) 0.011(2) 0.004(2)
C58 0.055(3) 0.069(4) 0.049(3) 0.004(3) 0.009(3) 0.006(3)
C59 0.072(4) 0.062(4) 0.056(4) 0.000(3) 0.004(3) 0.007(3)
C60 0.071(5) 0.074(4) 0.070(4) 0.002(4) -0.007(4) -0.004(4)
C61 0.054(4) 0.072(4) 0.061(4) 0.002(3) -0.001(3) -0.005(3)
C62 0.056(4) 0.069(4) 0.054(4) 0.006(3) 0.008(3) 0.011(3)
C63 0.055(5) 0.135(8) 0.105(7) -0.004(6) 0.004(5) -0.018(5)
C64 0.096(6) 0.075(5) 0.091(6) -0.021(4) 0.014(5) 0.020(5)
C65 0.052(3) 0.058(3) 0.047(3) 0.001(3) 0.017(3) -0.003(3)
C66 0.064(4) 0.069(4) 0.053(4) -0.003(3) 0.014(3) 0.010(3)
C67 0.075(4) 0.071(4) 0.060(4) 0.003(3) 0.001(3) 0.018(3)
C68 0.124(7) 0.095(6) 0.051(4) 0.010(4) -0.002(4) 0.028(5)
C69 0.159(8) 0.089(6) 0.053(4) -0.015(4) -0.009(5) 0.038(5)
C70 0.114(6) 0.069(4) 0.055(4) -0.003(3) -0.004(4) 0.020(4)
C71 0.136(9) 0.123(8) 0.089(7) 0.013(6) -0.005(6) 0.074(7)
C72 0.32(2) 0.130(11) 0.104(10) 0.026(9) -0.038(12) 0.101(13)
Au 0.04838(14) 0.06925(16) 0.06447(17) -0.00306(12) 0.02288(11) -0.00257(11)
B 0.060(4) 0.061(4) 0.053(4) 0.002(3) 0.023(3) 0.000(3)
F1 0.124(5) 0.153(5) 0.239(7) -0.028(5) -0.033(5) 0.075(4)
F2 0.335(14) 0.117(6) 0.337(13) 0.089(7) 0.126(11) 0.072(7)
F3 0.384(12) 0.157(6) 0.133(5) -0.062(5) -0.070(7) 0.180(7)
F4 0.372(12) 0.225(8) 0.132(5) 0.015(5) 0.040(6) 0.231(9)
F5 0.268(9) 0.121(5) 0.419(14) -0.075(7) 0.273(10) -0.013(5)
F6 0.154(5) 0.175(6) 0.215(7) -0.127(6) 0.017(5) 0.017(5)
F7 0.064(4) 0.151(6) 0.76(3) -0.164(11) 0.073(8) -0.035(4)
F8 0.061(3) 0.274(10) 0.284(10) 0.129(9) -0.001(5) 0.026(5)
F9 0.066(4) 0.60(2) 0.161(7) 0.024(9) 0.025(5) -0.044(7)
F10 0.142(5) 0.314(9) 0.102(4) 0.113(5) 0.038(4) 0.087(6)
F11 0.239(8) 0.190(7) 0.066(3) -0.005(4) 0.010(4) -0.003(5)
F12 0.200(6) 0.199(6) 0.095(4) 0.079(4) 0.014(4) -0.049(5)
F13 0.089(4) 0.134(6) 0.543(19) -0.052(8) 0.020(7) -0.046(4)
F14 0.085(4) 0.399(13) 0.168(6) -0.109(7) 0.066(4) -0.022(5)
F15 0.062(3) 0.457(16) 0.155(6) 0.094(7) 0.014(4) -0.029(5)
F16 0.282(8) 0.083(3) 0.163(5) 0.051(3) 0.143(6) 0.054(4)
F17 0.183(6) 0.066(3) 0.138(4) 0.000(3) 0.020(4) -0.009(3)
F18 0.130(4) 0.102(4) 0.178(5) 0.049(4) 0.006(4) 0.033(3)
F19 0.227(9) 0.491(17) 0.085(4) -0.048(7) 0.091(5) -0.166(11)
F20 0.255(9) 0.164(7) 0.282(10) -0.041(6) 0.225(9) -0.061(6)
F21 0.255(9) 0.250(9) 0.337(12) 0.141(8) 0.245(10) 0.138(8)
F22 0.409(16) 0.187(7) 0.095(5) -0.041(4) -0.085(7) 0.093(8)
F23 0.39(2) 0.75(4) 0.232(13) -0.301(19) 0.176(15) -0.09(2)
F24 0.62(3) 0.194(9) 0.178(9) -0.111(8) -0.194(13) 0.213(13)
O1 0.076(3) 0.120(4) 0.104(4) -0.032(3) 0.012(3) 0.033(3)
O2 0.085(3) 0.124(4) 0.072(3) -0.032(3) 0.019(3) 0.026(3)
O3 0.231(11) 0.204(10) 0.118(6) 0.040(6) -0.031(7) 0.004(8)
O4 0.45(2) 0.162(8) 0.067(5) 0.003(5) -0.002(8) 0.040(10)
P1 0.0496(8) 0.0633(9) 0.0564(9) -0.0006(7) 0.0158(7) -0.0037(7)
P2 0.0456(8) 0.0622(9) 0.0532(9) 0.0015(7) 0.0187(7) 0.0029(7)

loop_
_atom_type_symbol
_atom_type_description
_atom_type_scat_dispersion_real
_atom_type_scat_dispersion_imag
_atom_type_scat_source
C C 0.0033 0.0016 'International Tables Vol C Tables 4.2.6.8 and 6.1.1.4'
H H 0.0000 0.0000 'International Tables Vol C Tables 4.2.6.8 and 6.1.1.4'
Au Au -2.0133 8.8022 'International Tables Vol C Tables 4.2.6.8 and 6.1.1.4'
B B 0.0013 0.0007 'International Tables Vol C Tables 4.2.6.8 and 6.1.1.4'
F F 0.0171 0.0103 'International Tables Vol C Tables 4.2.6.8 and 6.1.1.4'
O O 0.0106 0.0060 'International Tables Vol C Tables 4.2.6.8 and 6.1.1.4'
P P 0.1023 0.0942 'International Tables Vol C Tables 4.2.6.8 and 6.1.1.4'

loop_
_geom_angle_atom_site_label_1
_geom_angle_atom_site_label_2
_geom_angle_atom_site_label_3
_geom_angle
_geom_angle_site_symmetry_1
_geom_angle_site_symmetry_3
_geom_angle_publ_flag
C2 C1 C6 118.4(6) . . ?
C2 C1 P1 118.8(5) . . ?
C6 C1 P1 122.7(5) . . ?
C1 C2 C3 120.3(6) . . ?
C1 C2 H2 119.8 . . ?
C3 C2 H2 119.8 . . ?
C4 C3 C2 119.9(7) . . ?
C4 C3 H3 120.0 . . ?
C2 C3 H3 120.0 . . ?
C5 C4 C3 119.1(7) . . ?
C5 C4 H4 120.5 . . ?
C3 C4 H4 120.5 . . ?
C4 C5 C6 121.9(7) . . ?
C4 C5 H5 119.0 . . ?
C6 C5 H5 119.0 . . ?
C5 C6 C1 120.2(7) . . ?
C5 C6 H6 119.9 . . ?
C1 C6 H6 119.9 . . ?
C12 C7 C8 120.5(7) . . ?
C12 C7 P1 117.1(6) . . ?
C8 C7 P1 122.4(6) . . ?
C7 C8 C9 119.6(8) . . ?
C7 C8 H8 120.2 . . ?
C9 C8 H8 120.2 . . ?
C10 C9 C8 120.3(9) . . ?
C10 C9 H9 119.8 . . ?
C8 C9 H9 119.8 . . ?
C9 C10 C11 121.3(9) . . ?
C9 C10 C39 121.9(12) . . ?
C11 C10 C39 116.8(12) . . ?
C10 C11 C12 120.5(9) . . ?
C10 C11 H11 119.8 . . ?
C12 C11 H11 119.8 . . ?
C7 C12 C11 117.7(8) . . ?
C7 C12 H12 121.2 . . ?
C11 C12 H12 121.2 . . ?
C14 C13 C18 118.8(6) . . ?
C14 C13 P1 119.1(5) . . ?
C18 C13 P1 122.1(5) . . ?
C13 C14 C15 120.7(8) . . ?
C13 C14 H14 119.6 . . ?
C15 C14 H14 119.6 . . ?
C16 C15 C14 119.8(8) . . ?
C16 C15 H15 120.1 . . ?
C14 C15 H15 120.1 . . ?
C15 C16 C17 120.7(8) . . ?
C15 C16 H16 119.6 . . ?
C17 C16 H16 119.6 . . ?
C16 C17 C18 119.8(8) . . ?
C16 C17 H17 120.1 . . ?
C18 C17 H17 120.1 . . ?
C13 C18 C17 120.1(7) . . ?
C13 C18 H18 120.0 . . ?
C17 C18 H18 120.0 . . ?
C20 C19 C24 119.0(5) . . ?
C20 C19 P2 123.2(4) . . ?
C24 C19 P2 117.8(4) . . ?
C19 C20 C21 120.4(5) . . ?
C19 C20 H20 119.8 . . ?
C21 C20 H20 119.8 . . ?
C22 C21 C20 119.8(5) . . ?
C22 C21 H21 120.1 . . ?
C20 C21 H21 120.1 . . ?
C21 C22 C23 120.0(5) . . ?
C21 C22 C37 118.0(5) . . ?
C23 C22 C37 122.0(5) . . ?
C24 C23 C22 119.3(6) . . ?
C24 C23 H23 120.3 . . ?
C22 C23 H23 120.3 . . ?
C23 C24 C19 121.5(6) . . ?
C23 C24 H24 119.3 . . ?
C19 C24 H24 119.3 . . ?
C26 C25 C30 119.0(6) . . ?
C26 C25 P2 118.5(5) . . ?
C30 C25 P2 122.3(5) . . ?
C25 C26 C27 120.8(8) . . ?
C25 C26 H26 119.6 . . ?
C27 C26 H26 119.6 . . ?
C28 C27 C26 119.1(8) . . ?
C28 C27 H27 120.4 . . ?
C26 C27 H27 120.4 . . ?
C27 C28 C29 120.2(8) . . ?
C27 C28 H28 119.9 . . ?
C29 C28 H28 119.9 . . ?
C30 C29 C28 119.4(8) . . ?
C30 C29 H29 120.3 . . ?
C28 C29 H29 120.3 . . ?
C29 C30 C25 121.4(7) . . ?
C29 C30 H30 119.3 . . ?
C25 C30 H30 119.3 . . ?
C36 C31 C32 118.8(6) . . ?
C36 C31 P2 120.9(4) . . ?
C32 C31 P2 120.3(5) . . ?
C33 C32 C31 120.4(6) . . ?
C33 C32 H32 119.8 . . ?
C31 C32 H32 119.8 . . ?
C34 C33 C32 120.9(7) . . ?
C34 C33 H33 119.5 . . ?
C32 C33 H33 119.5 . . ?
C33 C34 C35 119.5(7) . . ?
C33 C34 H34 120.2 . . ?
C35 C34 H34 120.2 . . ?
C34 C35 C36 120.6(7) . . ?
C34 C35 H35 119.7 . . ?
C36 C35 H35 119.7 . . ?
C31 C36 C35 119.8(6) . . ?
C31 C36 H36 120.1 . . ?
C35 C36 H36 120.1 . . ?
O1 C37 O2 123.8(6) . . ?
O1 C37 C22 123.7(6) . . ?
O2 C37 C22 112.4(6) . . ?
O2 C38 H38A 109.5 . . ?
O2 C38 H38B 109.5 . . ?
H38A C38 H38B 109.5 . . ?
O2 C38 H38C 109.5 . . ?
H38A C38 H38C 109.5 . . ?
H38B C38 H38C 109.5 . . ?
O4 C39 O3 130.6(14) . . ?
O4 C39 C10 113.9(13) . . ?
O3 C39 C10 115.4(15) . . ?
O4 C40 H40A 109.5 . . ?
O4 C40 H40B 109.5 . . ?
H40A C40 H40B 109.5 . . ?
O4 C40 H40C 109.5 . . ?
H40A C40 H40C 109.5 . . ?
H40B C40 H40C 109.5 . . ?
C42 C41 C46 115.5(5) . . ?
C42 C41 B 124.9(5) . . ?
C46 C41 B 119.7(5) . . ?
C41 C42 C43 122.4(6) . . ?
C41 C42 H42 118.8 . . ?
C43 C42 H42 118.8 . . ?
C44 C43 C42 120.1(6) . . ?
C44 C43 C47 118.9(6) . . ?
C42 C43 C47 121.0(6) . . ?
C45 C44 C43 119.4(6) . . ?
C45 C44 H44 120.3 . . ?
C43 C44 H44 120.3 . . ?
C44 C45 C46 119.3(6) . . ?
C44 C45 C48 121.3(7) . . ?
C46 C45 C48 119.4(7) . . ?
C41 C46 C45 123.4(6) . . ?
C41 C46 H46 118.3 . . ?
C45 C46 H46 118.3 . . ?
F13 C47 F14 104.9(8) . . ?
F13 C47 F15 101.3(9) . . ?
F14 C47 F15 102.4(10) . . ?
F13 C47 C43 115.4(9) . . ?
F14 C47 C43 116.1(7) . . ?
F15 C47 C43 114.8(6) . . ?
F10 C48 F12 111.0(9) . . ?
F10 C48 F11 103.2(9) . . ?
F12 C48 F11 101.2(8) . . ?
F10 C48 C45 116.0(7) . . ?
F12 C48 C45 114.2(8) . . ?
F11 C48 C45 109.5(8) . . ?
C54 C49 C50 114.0(5) . . ?
C54 C49 B 125.7(5) . . ?
C50 C49 B 120.3(5) . . ?
C51 C50 C49 122.8(6) . . ?
C51 C50 H50 118.6 . . ?
C49 C50 H50 118.6 . . ?
C52 C51 C50 120.6(6) . . ?
C52 C51 C56 120.6(7) . . ?
C50 C51 C56 118.8(7) . . ?
C53 C52 C51 119.2(6) . . ?
C53 C52 H52 120.4 . . ?
C51 C52 H52 120.4 . . ?
C52 C53 C54 119.7(6) . . ?
C52 C53 C55 119.7(6) . . ?
C54 C53 C55 120.5(6) . . ?
C49 C54 C53 123.8(6) . . ?
C49 C54 H54 118.1 . . ?
C53 C54 H54 118.1 . . ?
F16 C55 F17 105.0(8) . . ?
F16 C55 F18 105.7(7) . . ?
F17 C55 F18 104.4(7) . . ?
F16 C55 C53 114.3(6) . . ?
F17 C55 C53 114.7(7) . . ?
F18 C55 C53 111.8(8) . . ?
F19 C56 F20 103.4(11) . . ?
F19 C56 F21 103.4(9) . . ?
F20 C56 F21 102.4(11) . . ?
F19 C56 C51 115.7(9) . . ?
F20 C56 C51 115.8(7) . . ?
F21 C56 C51 114.4(9) . . ?
C58 C57 C62 113.1(5) . . ?
C58 C57 B 120.9(5) . . ?
C62 C57 B 126.0(5) . . ?
C59 C58 C57 123.8(6) . . ?
C59 C58 H58 118.1 . . ?
C57 C58 H58 118.1 . . ?
C60 C59 C58 120.0(6) . . ?
C60 C59 C64 119.5(7) . . ?
C58 C59 C64 120.5(7) . . ?
C59 C60 C61 118.3(6) . . ?
C59 C60 H60 120.9 . . ?
C61 C60 H60 120.9 . . ?
C62 C61 C60 120.9(6) . . ?
C62 C61 C63 119.0(7) . . ?
C60 C61 C63 120.1(7) . . ?
C61 C62 C57 123.9(6) . . ?
C61 C62 H62 118.1 . . ?
C57 C62 H62 118.1 . . ?
F8 C63 F7 103.9(10) . . ?
F8 C63 F9 98.7(10) . . ?
F7 C63 F9 100.2(11) . . ?
F8 C63 C61 117.3(9) . . ?
F7 C63 C61 117.4(9) . . ?
F9 C63 C61 116.2(8) . . ?
F4 C64 F5 103.9(9) . . ?
F4 C64 F6 104.4(9) . . ?
F5 C64 F6 100.8(8) . . ?
F4 C64 C59 114.7(7) . . ?
F5 C64 C59 114.8(7) . . ?
F6 C64 C59 116.5(7) . . ?
C70 C65 C66 113.7(5) . . ?
C70 C65 B 121.7(5) . . ?
C66 C65 B 124.6(5) . . ?
C67 C66 C65 125.0(6) . . ?
C67 C66 H66 117.5 . . ?
C65 C66 H66 117.5 . . ?
C68 C67 C66 119.1(6) . . ?
C68 C67 C71 121.0(7) . . ?
C66 C67 C71 119.9(7) . . ?
C67 C68 C69 118.6(6) . . ?
C67 C68 H68 120.7 . . ?
C69 C68 H68 120.7 . . ?
C68 C69 C70 121.0(7) . . ?
C68 C69 C72 118.6(8) . . ?
C70 C69 C72 120.3(8) . . ?
C65 C70 C69 122.4(6) . . ?
C65 C70 H70 118.8 . . ?
C69 C70 H70 118.8 . . ?
F3 C71 F1 112.4(10) . . ?
F3 C71 F2 102.1(13) . . ?
F1 C71 F2 94.9(8) . . ?
F3 C71 C67 119.6(8) . . ?
F1 C71 C67 113.4(10) . . ?
F2 C71 C67 110.8(9) . . ?
F24 C72 F22 106.3(19) . . ?
F24 C72 F23 108.5(19) . . ?
F22 C72 F23 110.6(17) . . ?
F24 C72 C69 113.3(13) . . ?
F22 C72 C69 115.2(12) . . ?
F23 C72 C69 102.8(16) . . ?
P1 Au P2 177.81(5) . . ?
C57 B C41 106.7(5) . . ?
C57 B C49 110.6(5) . . ?
C41 B C49 109.6(5) . . ?
C57 B C65 110.5(5) . . ?
C41 B C65 110.8(5) . . ?
C49 B C65 108.6(5) . . ?
C37 O2 C38 115.4(6) . . ?
C39 O4 C40 109.8(15) . . ?
C13 P1 C1 105.8(3) . . ?
C13 P1 C7 105.4(3) . . ?
C1 P1 C7 108.2(3) . . ?
C13 P1 Au 114.0(2) . . ?
C1 P1 Au 112.8(2) . . ?
C7 P1 Au 110.3(2) . . ?
C31 P2 C25 108.4(3) . . ?
C31 P2 C19 104.8(3) . . ?
C25 P2 C19 106.1(3) . . ?
C31 P2 Au 115.23(19) . . ?
C25 P2 Au 112.3(2) . . ?
C19 P2 Au 109.34(19) . . ?

loop_
_geom_bond_atom_site_label_1
_geom_bond_atom_site_label_2
_geom_bond_distance
_geom_bond_site_symmetry_2
_geom_bond_publ_flag
C1 C2 1.372(8) . ?
C1 C6 1.376(8) . ?
C1 P1 1.803(6) . ?
C2 C3 1.377(9) . ?
C2 H2 0.9300 . ?
C3 C4 1.374(10) . ?
C3 H3 0.9300 . ?
C4 C5 1.339(10) . ?
C4 H4 0.9300 . ?
C5 C6 1.354(9) . ?
C5 H5 0.9300 . ?
C6 H6 0.9300 . ?
C7 C12 1.374(10) . ?
C7 C8 1.377(10) . ?
C7 P1 1.821(7) . ?
C8 C9 1.392(11) . ?
C8 H8 0.9300 . ?
C9 C10 1.324(13) . ?
C9 H9 0.9300 . ?
C10 C11 1.354(13) . ?
C10 C39 1.545(15) . ?
C11 C12 1.416(12) . ?
C11 H11 0.9300 . ?
C12 H12 0.9300 . ?
C13 C14 1.370(9) . ?
C13 C18 1.387(9) . ?
C13 P1 1.801(6) . ?
C14 C15 1.383(10) . ?
C14 H14 0.9300 . ?
C15 C16 1.358(11) . ?
C15 H15 0.9300 . ?
C16 C17 1.362(11) . ?
C16 H16 0.9300 . ?
C17 C18 1.388(10) . ?
C17 H17 0.9300 . ?
C18 H18 0.9300 . ?
C19 C20 1.369(7) . ?
C19 C24 1.378(8) . ?
C19 P2 1.816(6) . ?
C20 C21 1.390(8) . ?
C20 H20 0.9300 . ?
C21 C22 1.374(8) . ?
C21 H21 0.9300 . ?
C22 C23 1.384(8) . ?
C22 C37 1.486(8) . ?
C23 C24 1.370(8) . ?
C23 H23 0.9300 . ?
C24 H24 0.9300 . ?
C25 C26 1.366(9) . ?
C25 C30 1.368(9) . ?
C25 P2 1.807(6) . ?
C26 C27 1.383(11) . ?
C26 H26 0.9300 . ?
C27 C28 1.372(13) . ?
C27 H27 0.9300 . ?
C28 C29 1.378(12) . ?
C28 H28 0.9300 . ?
C29 C30 1.362(9) . ?
C29 H29 0.9300 . ?
C30 H30 0.9300 . ?
C31 C36 1.371(8) . ?
C31 C32 1.383(8) . ?
C31 P2 1.798(6) . ?
C32 C33 1.364(9) . ?
C32 H32 0.9300 . ?
C33 C34 1.355(10) . ?
C33 H33 0.9300 . ?
C34 C35 1.360(10) . ?
C34 H34 0.9300 . ?
C35 C36 1.386(9) . ?
C35 H35 0.9300 . ?
C36 H36 0.9300 . ?
C37 O1 1.188(7) . ?
C37 O2 1.315(7) . ?
C38 O2 1.447(8) . ?
C38 H38A 0.9600 . ?
C38 H38B 0.9600 . ?
C38 H38C 0.9600 . ?
C39 O4 1.227(18) . ?
C39 O3 1.250(16) . ?
C40 O4 1.502(13) . ?
C40 H40A 0.9600 . ?
C40 H40B 0.9600 . ?
C40 H40C 0.9600 . ?
C41 C42 1.380(8) . ?
C41 C46 1.384(8) . ?
C41 B 1.640(8) . ?
C42 C43 1.391(8) . ?
C42 H42 0.9300 . ?
C43 C44 1.376(9) . ?
C43 C47 1.471(10) . ?
C44 C45 1.368(9) . ?
C44 H44 0.9300 . ?
C45 C46 1.389(8) . ?
C45 C48 1.493(10) . ?
C46 H46 0.9300 . ?
C47 F13 1.230(10) . ?
C47 F14 1.248(9) . ?
C47 F15 1.269(10) . ?
C48 F10 1.254(10) . ?
C48 F12 1.293(10) . ?
C48 F11 1.375(11) . ?
C49 C54 1.374(8) . ?
C49 C50 1.417(8) . ?
C49 B 1.640(9) . ?
C50 C51 1.377(8) . ?
C50 H50 0.9300 . ?
C51 C52 1.367(9) . ?
C51 C56 1.489(10) . ?
C52 C53 1.363(9) . ?
C52 H52 0.9300 . ?
C53 C54 1.400(8) . ?
C53 C55 1.482(9) . ?
C54 H54 0.9300 . ?
C55 F16 1.307(9) . ?
C55 F17 1.319(9) . ?
C55 F18 1.323(9) . ?
C56 F19 1.225(11) . ?
C56 F20 1.240(10) . ?
C56 F21 1.275(11) . ?
C57 C58 1.398(7) . ?
C57 C62 1.407(8) . ?
C57 B 1.639(9) . ?
C58 C59 1.389(8) . ?
C58 H58 0.9300 . ?
C59 C60 1.375(9) . ?
C59 C64 1.465(9) . ?
C60 C61 1.374(9) . ?
C60 H60 0.9300 . ?
C61 C62 1.366(8) . ?
C61 C63 1.461(10) . ?
C62 H62 0.9300 . ?
C63 F8 1.206(11) . ?
C63 F7 1.224(10) . ?
C63 F9 1.224(12) . ?
C64 F4 1.229(9) . ?
C64 F5 1.258(10) . ?
C64 F6 1.259(9) . ?
C65 C70 1.384(8) . ?
C65 C66 1.395(8) . ?
C65 B 1.645(9) . ?
C66 C67 1.371(8) . ?
C66 H66 0.9300 . ?
C67 C68 1.370(9) . ?
C67 C71 1.466(11) . ?
C68 C69 1.369(10) . ?
C68 H68 0.9300 . ?
C69 C70 1.391(9) . ?
C69 C72 1.552(16) . ?
C70 H70 0.9300 . ?
C71 F3 1.185(10) . ?
C71 F1 1.294(11) . ?
C71 F2 1.351(14) . ?
C72 F24 1.164(19) . ?
C72 F22 1.227(15) . ?
C72 F23 1.34(3) . ?
Au P1 2.3028(16) . ?
Au P2 2.3031(15) . ?
